data_4133884
loop_
_publ_author_name
'Zhu, Tianyu'
'Sha, Ye'
'Adabi Firouzjaie, Horie'
'Peng, Xiong'
'Cha, Yujin'
'Dissanayake, D. M. M. Mevan'
'Smith, Mark D.'
'Vannucci, Aaron K.'
'Mustain, William Earl'
'Tang, Chuanbing'

_publ_section_title
;
 Rational Synthesis of Metallo-Cations Toward Redox- and Alkaline-Stable
 Metallo-Polyelectrolytes.
;
_journal_name_full 'Journal of the American Chemical Society'
_journal_paper_doi 10.1021/jacs.9b12051
_journal_year 2019
_chemical_formula_moiety 'C26 H42 Co, 1(F6 P)'
_chemical_formula_sum 'C26 H42 Co F6 P'
_chemical_formula_weight 558.49
_space_group_crystal_system monoclinic
_space_group_IT_number 14
_space_group_name_Hall '-P 2ybc'
_space_group_name_H-M_alt 'P 1 21/c 1'
_atom_sites_solution_hydrogens geom
_atom_sites_solution_primary dual
_audit_creation_date 2018-12-05
_audit_creation_method
;
Olex2 1.2
(compiled 2018.05.29 svn.r3508 for OlexSys, GUI svn.r5506)
;
_cell_angle_alpha 90
_cell_angle_beta 112.920(2)
_cell_angle_gamma 90
_cell_formula_units_Z 4
_cell_length_a 10.1801(5)
_cell_length_b 25.8207(13)
_cell_length_c 11.3019(6)
_cell_measurement_reflns_used 9775
_cell_measurement_temperature 100(2)
_cell_measurement_theta_max 28.270
_cell_measurement_theta_min 2.311
_cell_volume 2736.2(2)
_computing_cell_refinement 'SAINT+ Ver. 8.38A (Bruker-AXS, 2016)'
_computing_data_collection 'Bruker APEX3 v2016.5-0 (Bruker, 2016)'
_computing_data_reduction 'SAINT+ Ver. 8.38A (Bruker-AXS, 2016)'
_computing_molecular_graphics 'Olex2 (Dolomanov et al., 2009)'
_computing_publication_material 'Olex2 (Dolomanov et al., 2009)'
_computing_structure_refinement 'XL (Sheldrick, 2008)'
_computing_structure_solution 'ShelXT (Sheldrick, 2015)'
_diffrn_ambient_temperature 100(2)
_diffrn_detector 'Bruker PHOTON-100 area detector'
_diffrn_detector_area_resol_mean 10.4
_diffrn_detector_type 'CMOS area detector'
_diffrn_measured_fraction_theta_full 0.986
_diffrn_measured_fraction_theta_max 0.986
_diffrn_measurement_device 'three-circle diffractometer'
_diffrn_measurement_device_type 'Bruker D8 QUEST'
_diffrn_measurement_method '\w and \f scans'
_diffrn_radiation_monochromator 'mirror optics'
_diffrn_radiation_probe x-ray
_diffrn_radiation_type MoK\a
_diffrn_radiation_wavelength 0.71073
_diffrn_reflns_av_R_equivalents 0.0667
_diffrn_reflns_av_unetI/netI 0.0269
_diffrn_reflns_Laue_measured_fraction_full 0.986
_diffrn_reflns_Laue_measured_fraction_max 0.986
_diffrn_reflns_limit_h_max 13
_diffrn_reflns_limit_h_min -13
_diffrn_reflns_limit_k_max 34
_diffrn_reflns_limit_k_min -34
_diffrn_reflns_limit_l_max 15
_diffrn_reflns_limit_l_min -15
_diffrn_reflns_number 118472
_diffrn_reflns_point_group_measured_fraction_full 0.986
_diffrn_reflns_point_group_measured_fraction_max 0.986
_diffrn_reflns_theta_full 28.320
_diffrn_reflns_theta_max 28.320
_diffrn_reflns_theta_min 2.420
_diffrn_source 'microfocus sealed X-ray tube'
_diffrn_source_type 'Incoatec I\ms'
_diffrn_standards_number 0
_exptl_absorpt_coefficient_mu 0.739
_exptl_absorpt_correction_T_max 0.4920
_exptl_absorpt_correction_T_min 0.4415
_exptl_absorpt_correction_type multi-scan
_exptl_absorpt_process_details
;
SADABS-2016/2 (Bruker,2016/2) was used for absorption correction.
wR2(int) was 0.1049 before and 0.0652 after correction.
The Ratio of minimum to maximum transmission is 0.8974.
The \l/2 correction factor is Not present.
;
_exptl_crystal_colour yellow
_exptl_crystal_colour_primary yellow
_exptl_crystal_density_diffrn 1.356
_exptl_crystal_description needle
_exptl_crystal_F_000 1176
_exptl_crystal_size_max 0.54
_exptl_crystal_size_mid 0.42
_exptl_crystal_size_min 0.38
_refine_diff_density_max 0.890
_refine_diff_density_min -0.528
_refine_diff_density_rms 0.071
_refine_ls_extinction_coef 0.0013(3)
_refine_ls_extinction_expression Fc^*^=kFc[1+0.001xFc^2^\l^3^/sin(2\q)]^-1/4^
_refine_ls_extinction_method 'SHELXL-2018/3 (Sheldrick 2018)'
_refine_ls_goodness_of_fit_ref 1.077
_refine_ls_hydrogen_treatment constr
_refine_ls_matrix_type full
_refine_ls_number_parameters 365
_refine_ls_number_reflns 6721
_refine_ls_number_restraints 64
_refine_ls_restrained_S_all 1.084
_refine_ls_R_factor_all 0.0521
_refine_ls_R_factor_gt 0.0422
_refine_ls_shift/su_max 0.001
_refine_ls_shift/su_mean 0.000
_refine_ls_structure_factor_coef Fsqd
_refine_ls_weighting_details 'w=1/[\s^2^(Fo^2^)+(0.0365P)^2^+3.2954P] where P=(Fo^2^+2Fc^2^)/3'
_refine_ls_weighting_scheme calc
_refine_ls_wR_factor_gt 0.0936
_refine_ls_wR_factor_ref 0.0974
_reflns_Friedel_coverage 0.000
_reflns_number_gt 5850
_reflns_number_total 6721
_reflns_threshold_expression 'I > 2\s(I)'
_cod_data_source_file ja9b12051_si_007.cif
_cod_data_source_block tyttcc_0m
_cod_depositor_comments
;
The following automatic conversions were performed:

data item '_diffrn_radiation_probe' value 'X-ray' was changed to
'x-ray' in accordance with the
/home/data/users/saulius/crontab/automatic-downloads/rss-feeds/ACS/lib/dictionaries/cif_core.dic
dictionary named 'cif_core.dic' version 2.4.2 last updated on
2011-04-26.

Automatic conversion script
Id: cif_fix_values 7556 2019-12-06 15:28:31Z antanas 
;
_cod_database_code 4133884
_shelx_shelxl_version_number 2018/3
_shelx_space_group_comment
;
The symmetry employed for this shelxl refinement is uniquely defined
by the following loop, which should always be used as a source of
symmetry information in preference to the above space-group names.
They are only intended as comments.
;
_shelx_estimated_absorpt_t_max 0.767
_shelx_estimated_absorpt_t_min 0.691
_olex2_refinement_description
;
1. Fixed Uiso
 At 1.2 times of:
  All C(H) groups
 At 1.5 times of:
  All C(H,H,H) groups
2. Uiso/Uaniso restraints and constraints
Uanis(P1A) = Uanis(P1B) = Uanis(P1C)
Uanis(F1A) = Uanis(F1B) = Uanis(F1C)
Uanis(F3C) = Uanis(F3A) = Uanis(F3B)
Uanis(F6B) = Uanis(F6A) = Uanis(F6C)
Uanis(F5B) = Uanis(F5A) = Uanis(F5C)
Uanis(F4B) = Uanis(F4A) = Uanis(F4C)
Uanis(F2C) = Uanis(F2A) = Uanis(F2B)
3. Same fragment restrains
{P1A, F1A, F2A, F3A, F4A, F5A, F6A} sigma for 1-2: 0.01, 1-3: 0.04
as
{P1B, F1B, F2B, F3B, F4B, F5B, F6B}
{P1A, F1A, F2A, F3A, F4A, F5A, F6A} sigma for 1-2: 0.01, 1-3: 0.04
as
{P1C, F1C, F2C, F3C, F4C, F5C, F6C}
4. Others
 1*[Sof(P1A)+Sof(F1A)+Sof(F2A)+Sof(F3A)+Sof(F4A)+Sof(F5A)+Sof(F6A)]+1*
 [Sof(P1B)+Sof(F1B)+Sof(F2B)+Sof(F3B)+Sof(F4B)+Sof(F5B)+Sof(F6B)]+1*[Sof(P1C)+
 Sof(F1C)+Sof(F2C)+Sof(F3C)+Sof(F4C)+Sof(F5C)+Sof(F6C)]=1 with esd of 0.00001
 Sof(P1A)=Sof(F1A)=Sof(F2A)=Sof(F3A)=Sof(F4A)=Sof(F5A)=Sof(F6A)=FVAR(1)
 Sof(P1B)=Sof(F1B)=Sof(F2B)=Sof(F3B)=Sof(F4B)=Sof(F5B)=Sof(F6B)=FVAR(2)
 Sof(P1C)=Sof(F1C)=Sof(F2C)=Sof(F3C)=Sof(F4C)=Sof(F5C)=Sof(F6C)=FVAR(3)
5.a Aromatic/amide H refined with riding coordinates:
 C1(H1), C3(H3), C4(H4), C6(H6), C8(H8), C9(H9)
5.b Idealised Me refined as rotating group:
 C12(H12A,H12B,H12C), C13(H13A,H13B,H13C), C14(H14A,H14B,H14C), C16(H16A,H16B,
 H16C), C17(H17A,H17B,H17C), C18(H18A,H18B,H18C), C20(H20A,H20B,H20C), C21(H21A,
 H21B,H21C), C22(H22A,H22B,H22C), C24(H24A,H24B,H24C), C25(H25A,H25B,H25C),
 C26(H26A,H26B,H26C)
;
_olex2_submission_special_instructions 'No special instructions were received'

loop_
_space_group_symop_operation_xyz
'x, y, z'
'-x, y+1/2, -z+1/2'
'-x, -y, -z'
'x, -y-1/2, z-1/2'

loop_
_atom_site_label
_atom_site_type_symbol
_atom_site_fract_x
_atom_site_fract_y
_atom_site_fract_z
_atom_site_U_iso_or_equiv
_atom_site_adp_type
_atom_site_occupancy
_atom_site_site_symmetry_order
_atom_site_calc_flag
_atom_site_refinement_flags_posn
_atom_site_refinement_flags_occupancy
_atom_site_disorder_assembly
_atom_site_disorder_group
Co1 Co 0.62257(2) 0.12225(2) 0.29595(2) 0.01061(8) Uani 1 1 d . . . .
C1 C 0.82211(19) 0.14129(7) 0.43124(17) 0.0125(3) Uani 1 1 d . . . .
H1 H 0.910709 0.129241 0.432246 0.015 Uiso 1 1 calc R . . .
C2 C 0.75173(19) 0.18737(7) 0.37008(17) 0.0132(3) Uani 1 1 d . . . .
C3 C 0.6206(2) 0.18982(7) 0.38896(17) 0.0151(4) Uani 1 1 d . . . .
H3 H 0.550129 0.216054 0.356874 0.018 Uiso 1 1 calc R . . .
C4 C 0.6136(2) 0.14640(7) 0.46377(17) 0.0146(4) Uani 1 1 d . . . .
H4 H 0.538354 0.138977 0.490990 0.018 Uiso 1 1 calc R . . .
C5 C 0.73915(19) 0.11584(7) 0.49104(17) 0.0138(3) Uani 1 1 d . . . .
C6 C 0.52551(19) 0.11986(7) 0.09776(17) 0.0137(3) Uani 1 1 d . . . .
H6 H 0.527211 0.146578 0.040581 0.016 Uiso 1 1 calc R . . .
C7 C 0.62623(19) 0.07874(7) 0.14107(17) 0.0125(3) Uani 1 1 d . . . .
C8 C 0.58585(19) 0.04832(7) 0.22744(17) 0.0137(3) Uani 1 1 d . . . .
H8 H 0.634171 0.018405 0.272461 0.016 Uiso 1 1 calc R . . .
C9 C 0.46159(19) 0.07041(7) 0.23435(18) 0.0148(4) Uani 1 1 d . . . .
H9 H 0.412756 0.057651 0.284854 0.018 Uiso 1 1 calc R . . .
C10 C 0.42157(19) 0.11502(7) 0.15296(18) 0.0155(4) Uani 1 1 d . . . .
C11 C 0.8138(2) 0.23017(7) 0.31595(18) 0.0158(4) Uani 1 1 d . . . .
C12 C 0.8449(3) 0.27503(8) 0.4122(2) 0.0295(5) Uani 1 1 d . . . .
H12A H 0.755544 0.286910 0.416668 0.044 Uiso 1 1 calc GR . . .
H12B H 0.889061 0.303648 0.384018 0.044 Uiso 1 1 calc GR . . .
H12C H 0.909986 0.263183 0.497198 0.044 Uiso 1 1 calc GR . . .
C13 C 0.9532(2) 0.21347(8) 0.3067(2) 0.0228(4) Uani 1 1 d . . . .
H13A H 1.023422 0.205083 0.392634 0.034 Uiso 1 1 calc GR . . .
H13B H 0.989619 0.241731 0.270081 0.034 Uiso 1 1 calc GR . . .
H13C H 0.936191 0.182868 0.251415 0.034 Uiso 1 1 calc GR . . .
C14 C 0.7076(2) 0.24909(8) 0.1851(2) 0.0249(4) Uani 1 1 d . . . .
H14A H 0.687140 0.220931 0.122359 0.037 Uiso 1 1 calc GR . . .
H14B H 0.748702 0.278473 0.156575 0.037 Uiso 1 1 calc GR . . .
H14C H 0.619029 0.259952 0.192856 0.037 Uiso 1 1 calc GR . . .
C15 C 0.7850(2) 0.06942(7) 0.57842(18) 0.0163(4) Uani 1 1 d . . . .
C16 C 0.8579(3) 0.09142(9) 0.7154(2) 0.0292(5) Uani 1 1 d . . . .
H16A H 0.937811 0.113616 0.720003 0.044 Uiso 1 1 calc GR . . .
H16B H 0.893388 0.062830 0.776736 0.044 Uiso 1 1 calc GR . . .
H16C H 0.788811 0.111789 0.736672 0.044 Uiso 1 1 calc GR . . .
C17 C 0.6594(2) 0.03561(8) 0.5714(2) 0.0245(4) Uani 1 1 d . . . .
H17A H 0.589020 0.056813 0.588703 0.037 Uiso 1 1 calc GR . . .
H17B H 0.693192 0.007924 0.635521 0.037 Uiso 1 1 calc GR . . .
H17C H 0.615229 0.020363 0.485458 0.037 Uiso 1 1 calc GR . . .
C18 C 0.8925(2) 0.03659(8) 0.5477(2) 0.0216(4) Uani 1 1 d . . . .
H18A H 0.850585 0.025866 0.457416 0.032 Uiso 1 1 calc GR . . .
H18B H 0.917146 0.005836 0.602858 0.032 Uiso 1 1 calc GR . . .
H18C H 0.978791 0.056994 0.563046 0.032 Uiso 1 1 calc GR . . .
C19 C 0.73882(19) 0.06465(7) 0.08979(17) 0.0136(3) Uani 1 1 d . . . .
C20 C 0.8736(2) 0.04380(9) 0.1952(2) 0.0241(4) Uani 1 1 d . . . .
H20A H 0.916483 0.070883 0.259493 0.036 Uiso 1 1 calc GR . . .
H20B H 0.941588 0.033234 0.157766 0.036 Uiso 1 1 calc GR . . .
H20C H 0.849509 0.013876 0.236185 0.036 Uiso 1 1 calc GR . . .
C21 C 0.6723(2) 0.02228(8) -0.0111(2) 0.0226(4) Uani 1 1 d . . . .
H21A H 0.650960 -0.008136 0.030204 0.034 Uiso 1 1 calc GR . . .
H21B H 0.739429 0.012607 -0.050195 0.034 Uiso 1 1 calc GR . . .
H21C H 0.583993 0.035299 -0.077644 0.034 Uiso 1 1 calc GR . . .
C22 C 0.7735(2) 0.11095(8) 0.02343(19) 0.0190(4) Uani 1 1 d . . . .
H22A H 0.687455 0.121671 -0.049486 0.028 Uiso 1 1 calc GR . . .
H22B H 0.847715 0.101268 -0.007400 0.028 Uiso 1 1 calc GR . . .
H22C H 0.807493 0.139676 0.084495 0.028 Uiso 1 1 calc GR . . .
C23 C 0.2860(2) 0.14629(8) 0.1188(2) 0.0212(4) Uani 1 1 d . . . .
C24 C 0.2420(3) 0.15167(11) 0.2332(2) 0.0341(6) Uani 1 1 d . . . .
H24A H 0.233083 0.117196 0.265608 0.051 Uiso 1 1 calc GR . . .
H24B H 0.150238 0.169697 0.205906 0.051 Uiso 1 1 calc GR . . .
H24C H 0.314610 0.171554 0.301458 0.051 Uiso 1 1 calc GR . . .
C25 C 0.3006(2) 0.19973(9) 0.0672(2) 0.0296(5) Uani 1 1 d . . . .
H25A H 0.379497 0.218494 0.132159 0.044 Uiso 1 1 calc GR . . .
H25B H 0.211792 0.219182 0.047071 0.044 Uiso 1 1 calc GR . . .
H25C H 0.319714 0.195809 -0.010894 0.044 Uiso 1 1 calc GR . . .
C26 C 0.1709(2) 0.11545(10) 0.0118(2) 0.0322(5) Uani 1 1 d . . . .
H26A H 0.199641 0.111129 -0.060927 0.048 Uiso 1 1 calc GR . . .
H26B H 0.080149 0.134227 -0.016602 0.048 Uiso 1 1 calc GR . . .
H26C H 0.159531 0.081343 0.044636 0.048 Uiso 1 1 calc GR . . .
P1A P 0.3321(7) 0.1301(2) 0.6787(6) 0.0274(4) Uani 0.506(3) 1 d D P A 1
F1A F 0.339(2) 0.1679(6) 0.5706(15) 0.0548(15) Uani 0.506(3) 1 d D P A 1
F2A F 0.3392(7) 0.0935(3) 0.7949(5) 0.0692(14) Uani 0.506(3) 1 d D P A 1
F3A F 0.4941(8) 0.1144(7) 0.7115(14) 0.0726(12) Uani 0.506(3) 1 d D P A 1
F4A F 0.1717(6) 0.1471(4) 0.6485(8) 0.066(2) Uani 0.506(3) 1 d D P A 1
F5A F 0.2815(9) 0.0836(3) 0.5776(8) 0.0741(14) Uani 0.506(3) 1 d D P A 1
F6A F 0.3890(10) 0.1757(4) 0.7826(10) 0.0674(18) Uani 0.506(3) 1 d D P A 1
P1B P 0.3016(7) 0.1273(3) 0.6601(7) 0.0274(4) Uani 0.216(2) 1 d D P B 2
F1B F 0.353(3) 0.1672(9) 0.580(2) 0.0548(15) Uani 0.216(2) 1 d D P B 2
F2B F 0.2479(13) 0.0849(5) 0.7341(12) 0.0692(14) Uani 0.216(2) 1 d D P B 2
F3B F 0.4268(10) 0.0907(5) 0.6620(10) 0.0726(12) Uani 0.216(2) 1 d D P B 2
F4B F 0.1884(12) 0.1684(5) 0.662(2) 0.066(2) Uani 0.216(2) 1 d D P B 2
F5B F 0.1925(13) 0.1036(4) 0.5315(9) 0.0741(14) Uani 0.216(2) 1 d D P B 2
F6B F 0.4083(12) 0.1534(5) 0.7879(11) 0.0674(18) Uani 0.216(2) 1 d D P B 2
P1C P 0.3330(13) 0.1273(4) 0.6694(10) 0.0274(4) Uani 0.277(3) 1 d D P C 3
F1C F 0.356(4) 0.1729(9) 0.585(3) 0.0548(15) Uani 0.277(3) 1 d D P C 3
F2C F 0.2992(13) 0.0806(5) 0.7463(11) 0.0692(14) Uani 0.277(3) 1 d D P C 3
F3C F 0.4991(14) 0.1158(13) 0.724(3) 0.0726(12) Uani 0.277(3) 1 d D P C 3
F4C F 0.1668(15) 0.1367(8) 0.6089(13) 0.066(2) Uani 0.277(3) 1 d D P C 3
F5C F 0.3216(18) 0.0895(5) 0.5552(14) 0.0741(14) Uani 0.277(3) 1 d D P C 3
F6C F 0.356(2) 0.1672(8) 0.7826(19) 0.0674(18) Uani 0.277(3) 1 d D P C 3

loop_
_atom_site_aniso_label
_atom_site_aniso_U_11
_atom_site_aniso_U_22
_atom_site_aniso_U_33
_atom_site_aniso_U_23
_atom_site_aniso_U_13
_atom_site_aniso_U_12
Co1 0.00973(12) 0.01057(12) 0.01025(12) -0.00180(9) 0.00249(9) -0.00059(9)
C1 0.0116(8) 0.0142(8) 0.0105(8) -0.0028(6) 0.0029(7) -0.0021(6)
C2 0.0148(8) 0.0134(8) 0.0104(8) -0.0027(6) 0.0038(7) -0.0021(7)
C3 0.0168(9) 0.0151(8) 0.0131(8) -0.0045(7) 0.0054(7) 0.0013(7)
C4 0.0154(9) 0.0179(9) 0.0116(8) -0.0034(7) 0.0062(7) -0.0020(7)
C5 0.0156(8) 0.0151(8) 0.0090(8) -0.0033(6) 0.0030(7) -0.0034(7)
C6 0.0144(8) 0.0142(8) 0.0110(8) -0.0013(7) 0.0035(7) -0.0002(7)
C7 0.0120(8) 0.0129(8) 0.0103(8) -0.0034(6) 0.0018(7) -0.0010(6)
C8 0.0155(9) 0.0113(8) 0.0118(8) -0.0032(6) 0.0027(7) -0.0030(7)
C9 0.0145(9) 0.0163(9) 0.0134(8) -0.0036(7) 0.0054(7) -0.0060(7)
C10 0.0107(8) 0.0203(9) 0.0131(8) -0.0040(7) 0.0019(7) -0.0017(7)
C11 0.0227(10) 0.0112(8) 0.0149(9) -0.0006(7) 0.0091(8) -0.0033(7)
C12 0.0494(15) 0.0171(10) 0.0291(12) -0.0085(9) 0.0232(11) -0.0129(10)
C13 0.0220(10) 0.0243(10) 0.0243(11) 0.0001(8) 0.0115(9) -0.0061(8)
C14 0.0305(12) 0.0227(10) 0.0219(10) 0.0074(8) 0.0106(9) -0.0001(9)
C15 0.0201(9) 0.0144(8) 0.0130(9) 0.0011(7) 0.0051(7) -0.0016(7)
C16 0.0434(14) 0.0270(11) 0.0121(9) 0.0012(8) 0.0051(9) -0.0006(10)
C17 0.0303(11) 0.0213(10) 0.0262(11) 0.0039(8) 0.0156(9) -0.0044(8)
C18 0.0212(10) 0.0213(10) 0.0197(10) 0.0059(8) 0.0050(8) 0.0064(8)
C19 0.0139(8) 0.0139(8) 0.0127(8) -0.0017(7) 0.0049(7) -0.0001(7)
C20 0.0169(9) 0.0351(12) 0.0199(10) 0.0024(9) 0.0068(8) 0.0084(9)
C21 0.0265(11) 0.0193(10) 0.0247(10) -0.0089(8) 0.0129(9) -0.0034(8)
C22 0.0212(10) 0.0188(9) 0.0201(10) -0.0008(7) 0.0114(8) -0.0018(7)
C23 0.0121(9) 0.0278(11) 0.0221(10) -0.0047(8) 0.0051(8) 0.0040(8)
C24 0.0233(11) 0.0508(15) 0.0313(12) -0.0023(11) 0.0141(10) 0.0127(10)
C25 0.0212(11) 0.0291(11) 0.0344(13) 0.0016(9) 0.0062(9) 0.0106(9)
C26 0.0120(9) 0.0393(13) 0.0356(13) -0.0096(10) -0.0012(9) 0.0031(9)
P1A 0.0274(8) 0.0333(6) 0.0232(9) 0.0043(5) 0.0116(7) 0.0054(6)
F1A 0.072(4) 0.057(2) 0.043(2) 0.0092(18) 0.031(3) -0.0065(18)
F2A 0.082(4) 0.072(3) 0.058(3) 0.037(3) 0.032(3) 0.004(3)
F3A 0.0398(15) 0.121(3) 0.053(3) -0.004(2) 0.0128(16) 0.0361(17)
F4A 0.0284(14) 0.085(6) 0.082(4) 0.005(6) 0.019(3) 0.007(3)
F5A 0.102(6) 0.051(3) 0.075(3) -0.029(3) 0.040(2) -0.029(2)
F6A 0.082(5) 0.079(5) 0.0413(12) -0.029(2) 0.024(2) 0.009(3)
P1B 0.0274(8) 0.0333(6) 0.0232(9) 0.0043(5) 0.0116(7) 0.0054(6)
F1B 0.072(4) 0.057(2) 0.043(2) 0.0092(18) 0.031(3) -0.0065(18)
F2B 0.082(4) 0.072(3) 0.058(3) 0.037(3) 0.032(3) 0.004(3)
F3B 0.0398(15) 0.121(3) 0.053(3) -0.004(2) 0.0128(16) 0.0361(17)
F4B 0.0284(14) 0.085(6) 0.082(4) 0.005(6) 0.019(3) 0.007(3)
F5B 0.102(6) 0.051(3) 0.075(3) -0.029(3) 0.040(2) -0.029(2)
F6B 0.082(5) 0.079(5) 0.0413(12) -0.029(2) 0.024(2) 0.009(3)
P1C 0.0274(8) 0.0333(6) 0.0232(9) 0.0043(5) 0.0116(7) 0.0054(6)
F1C 0.072(4) 0.057(2) 0.043(2) 0.0092(18) 0.031(3) -0.0065(18)
F2C 0.082(4) 0.072(3) 0.058(3) 0.037(3) 0.032(3) 0.004(3)
F3C 0.0398(15) 0.121(3) 0.053(3) -0.004(2) 0.0128(16) 0.0361(17)
F4C 0.0284(14) 0.085(6) 0.082(4) 0.005(6) 0.019(3) 0.007(3)
F5C 0.102(6) 0.051(3) 0.075(3) -0.029(3) 0.040(2) -0.029(2)
F6C 0.082(5) 0.079(5) 0.0413(12) -0.029(2) 0.024(2) 0.009(3)

loop_
_atom_type_symbol
_atom_type_description
_atom_type_scat_dispersion_real
_atom_type_scat_dispersion_imag
_atom_type_scat_source
C C 0.0033 0.0016 'International Tables Vol C Tables 4.2.6.8 and 6.1.1.4'
H H 0.0000 0.0000 'International Tables Vol C Tables 4.2.6.8 and 6.1.1.4'
Co Co 0.3494 0.9721 'International Tables Vol C Tables 4.2.6.8 and 6.1.1.4'
F F 0.0171 0.0103 'International Tables Vol C Tables 4.2.6.8 and 6.1.1.4'
P P 0.1023 0.0942 'International Tables Vol C Tables 4.2.6.8 and 6.1.1.4'

loop_
_geom_angle_atom_site_label_1
_geom_angle_atom_site_label_2
_geom_angle_atom_site_label_3
_geom_angle
C1 Co1 C2 39.88(7)
C1 Co1 C7 114.41(7)
C3 Co1 C1 67.68(7)
C3 Co1 C2 40.48(7)
C3 Co1 C5 68.61(7)
C3 Co1 C6 119.15(7)
C3 Co1 C7 153.73(7)
C3 Co1 C10 105.97(7)
C4 Co1 C1 68.00(7)
C4 Co1 C2 68.29(7)
C4 Co1 C3 40.88(7)
C4 Co1 C5 40.85(7)
C4 Co1 C6 147.60(7)
C4 Co1 C7 165.34(7)
C4 Co1 C8 125.00(7)
C4 Co1 C10 111.57(7)
C5 Co1 C1 40.49(7)
C5 Co1 C2 68.12(7)
C5 Co1 C6 171.32(7)
C5 Co1 C7 131.33(7)
C6 Co1 C1 136.45(7)
C6 Co1 C2 114.68(7)
C6 Co1 C7 40.03(7)
C7 Co1 C2 123.50(7)
C8 Co1 C1 119.00(7)
C8 Co1 C2 153.61(7)
C8 Co1 C3 163.48(7)
C8 Co1 C5 105.94(7)
C8 Co1 C6 67.73(7)
C8 Co1 C7 40.54(7)
C8 Co1 C10 68.82(7)
C9 Co1 C1 147.51(7)
C9 Co1 C2 165.44(7)
C9 Co1 C3 125.11(8)
C9 Co1 C4 101.54(7)
C9 Co1 C5 111.54(7)
C9 Co1 C6 67.99(7)
C9 Co1 C7 68.40(7)
C9 Co1 C8 40.88(7)
C9 Co1 C10 41.02(7)
C10 Co1 C1 171.24(7)
C10 Co1 C2 131.42(7)
C10 Co1 C5 144.26(7)
C10 Co1 C6 40.44(7)
C10 Co1 C7 68.38(7)
Co1 C1 H1 125.8
C2 C1 Co1 71.09(10)
C2 C1 H1 125.2
C2 C1 C5 109.62(16)
C5 C1 Co1 69.51(10)
C5 C1 H1 125.2
C1 C2 Co1 69.03(10)
C1 C2 C3 106.67(16)
C1 C2 C11 126.61(16)
C3 C2 Co1 67.63(10)
C3 C2 C11 125.94(17)
C11 C2 Co1 135.93(13)
Co1 C3 H3 124.8
C2 C3 Co1 71.89(10)
C2 C3 H3 125.7
C4 C3 Co1 69.22(10)
C4 C3 C2 108.58(16)
C4 C3 H3 125.7
Co1 C4 H4 125.1
C3 C4 Co1 69.90(10)
C3 C4 H4 125.8
C3 C4 C5 108.42(16)
C5 C4 Co1 70.77(10)
C5 C4 H4 125.8
C1 C5 Co1 70.01(10)
C1 C5 C15 125.86(17)
C4 C5 Co1 68.38(10)
C4 C5 C1 106.68(16)
C4 C5 C15 127.10(17)
C15 C5 Co1 131.79(13)
Co1 C6 H6 126.0
C7 C6 Co1 70.94(10)
C7 C6 H6 125.0
C7 C6 C10 109.97(16)
C10 C6 Co1 69.64(10)
C10 C6 H6 125.0
C6 C7 Co1 69.03(10)
C6 C7 C8 106.49(16)
C6 C7 C19 126.71(16)
C8 C7 Co1 67.73(10)
C8 C7 C19 126.10(16)
C19 C7 Co1 135.31(12)
Co1 C8 H8 125.3
C7 C8 Co1 71.73(10)
C7 C8 H8 125.8
C9 C8 Co1 68.77(10)
C9 C8 C7 108.43(16)
C9 C8 H8 125.8
Co1 C9 H9 124.6
C8 C9 Co1 70.35(10)
C8 C9 H9 125.5
C8 C9 C10 108.99(16)
C10 C9 Co1 71.18(10)
C10 C9 H9 125.5
C6 C10 Co1 69.92(10)
C6 C10 C9 106.11(16)
C6 C10 C23 126.80(18)
C9 C10 Co1 67.80(10)
C9 C10 C23 126.63(17)
C23 C10 Co1 132.78(13)
C2 C11 C12 105.54(15)
C2 C11 C13 111.52(16)
C2 C11 C14 111.94(16)
C13 C11 C12 108.73(17)
C13 C11 C14 110.46(16)
C14 C11 C12 108.44(17)
C11 C12 H12A 109.5
C11 C12 H12B 109.5
C11 C12 H12C 109.5
H12A C12 H12B 109.5
H12A C12 H12C 109.5
H12B C12 H12C 109.5
C11 C13 H13A 109.5
C11 C13 H13B 109.5
C11 C13 H13C 109.5
H13A C13 H13B 109.5
H13A C13 H13C 109.5
H13B C13 H13C 109.5
C11 C14 H14A 109.5
C11 C14 H14B 109.5
C11 C14 H14C 109.5
H14A C14 H14B 109.5
H14A C14 H14C 109.5
H14B C14 H14C 109.5
C5 C15 C16 105.68(16)
C5 C15 C17 112.44(16)
C5 C15 C18 111.04(16)
C17 C15 C16 109.21(17)
C17 C15 C18 109.34(16)
C18 C15 C16 109.02(17)
C15 C16 H16A 109.5
C15 C16 H16B 109.5
C15 C16 H16C 109.5
H16A C16 H16B 109.5
H16A C16 H16C 109.5
H16B C16 H16C 109.5
C15 C17 H17A 109.5
C15 C17 H17B 109.5
C15 C17 H17C 109.5
H17A C17 H17B 109.5
H17A C17 H17C 109.5
H17B C17 H17C 109.5
C15 C18 H18A 109.5
C15 C18 H18B 109.5
C15 C18 H18C 109.5
H18A C18 H18B 109.5
H18A C18 H18C 109.5
H18B C18 H18C 109.5
C7 C19 C20 111.76(15)
C7 C19 C21 105.93(15)
C7 C19 C22 110.74(15)
C20 C19 C21 109.38(16)
C20 C19 C22 110.59(16)
C22 C19 C21 108.28(15)
C19 C20 H20A 109.5
C19 C20 H20B 109.5
C19 C20 H20C 109.5
H20A C20 H20B 109.5
H20A C20 H20C 109.5
H20B C20 H20C 109.5
C19 C21 H21A 109.5
C19 C21 H21B 109.5
C19 C21 H21C 109.5
H21A C21 H21B 109.5
H21A C21 H21C 109.5
H21B C21 H21C 109.5
C19 C22 H22A 109.5
C19 C22 H22B 109.5
C19 C22 H22C 109.5
H22A C22 H22B 109.5
H22A C22 H22C 109.5
H22B C22 H22C 109.5
C10 C23 C24 111.73(18)
C10 C23 C25 111.40(17)
C10 C23 C26 105.31(16)
C24 C23 C26 109.12(19)
C25 C23 C24 110.16(19)
C25 C23 C26 108.95(19)
C23 C24 H24A 109.5
C23 C24 H24B 109.5
C23 C24 H24C 109.5
H24A C24 H24B 109.5
H24A C24 H24C 109.5
H24B C24 H24C 109.5
C23 C25 H25A 109.5
C23 C25 H25B 109.5
C23 C25 H25C 109.5
H25A C25 H25B 109.5
H25A C25 H25C 109.5
H25B C25 H25C 109.5
C23 C26 H26A 109.5
C23 C26 H26B 109.5
C23 C26 H26C 109.5
H26A C26 H26B 109.5
H26A C26 H26C 109.5
H26B C26 H26C 109.5
F1A P1A F2A 175.0(8)
F1A P1A F3A 89.0(7)
F1A P1A F4A 90.9(7)
F1A P1A F5A 90.6(7)
F1A P1A F6A 90.0(7)
F2A P1A F5A 92.4(5)
F2A P1A F6A 86.9(6)
F3A P1A F2A 86.9(6)
F3A P1A F5A 89.5(6)
F3A P1A F6A 88.3(6)
F4A P1A F2A 93.1(5)
F4A P1A F3A 178.5(7)
F4A P1A F5A 92.0(4)
F4A P1A F6A 90.2(4)
F5A P1A F6A 177.7(6)
F1B P1B F2B 176.6(12)
F3B P1B F1B 87.1(11)
F3B P1B F2B 91.2(7)
F3B P1B F6B 88.8(6)
F4B P1B F1B 88.9(11)
F4B P1B F2B 93.0(8)
F4B P1B F3B 174.1(8)
F4B P1B F6B 86.8(8)
F5B P1B F1B 89.8(11)
F5B P1B F2B 87.4(7)
F5B P1B F3B 93.1(7)
F5B P1B F4B 91.2(8)
F5B P1B F6B 177.7(8)
F6B P1B F1B 89.1(11)
F6B P1B F2B 93.9(8)
F1C P1C F2C 175.8(12)
F3C P1C F1C 89.5(12)
F3C P1C F2C 93.9(11)
F3C P1C F5C 86.1(10)
F3C P1C F6C 90.3(11)
F4C P1C F1C 90.5(11)
F4C P1C F2C 86.0(9)
F4C P1C F3C 176.9(12)
F4C P1C F5C 90.9(8)
F4C P1C F6C 92.7(10)
F5C P1C F1C 87.0(11)
F5C P1C F2C 90.8(8)
F6C P1C F1C 89.7(11)
F6C P1C F2C 92.7(10)
F6C P1C F5C 175.1(10)

loop_
_geom_bond_atom_site_label_1
_geom_bond_atom_site_label_2
_geom_bond_distance
Co1 C1 2.0705(18)
Co1 C2 2.0976(18)
Co1 C3 2.0410(18)
Co1 C4 2.0320(18)
Co1 C5 2.0638(18)
Co1 C6 2.0672(18)
Co1 C7 2.0925(17)
Co1 C8 2.0391(18)
Co1 C9 2.0183(18)
Co1 C10 2.0634(18)
C1 H1 0.9500
C1 C2 1.422(3)
C1 C5 1.431(2)
C2 C3 1.433(3)
C2 C11 1.515(2)
C3 H3 0.9500
C3 C4 1.423(3)
C4 H4 0.9500
C4 C5 1.430(3)
C5 C15 1.507(3)
C6 H6 0.9500
C6 C7 1.424(2)
C6 C10 1.428(3)
C7 C8 1.432(3)
C7 C19 1.516(2)
C8 H8 0.9500
C8 C9 1.417(3)
C9 H9 0.9500
C9 C10 1.431(3)
C10 C23 1.514(3)
C11 C12 1.535(3)
C11 C13 1.526(3)
C11 C14 1.532(3)
C12 H12A 0.9800
C12 H12B 0.9800
C12 H12C 0.9800
C13 H13A 0.9800
C13 H13B 0.9800
C13 H13C 0.9800
C14 H14A 0.9800
C14 H14B 0.9800
C14 H14C 0.9800
C15 C16 1.542(3)
C15 C17 1.525(3)
C15 C18 1.527(3)
C16 H16A 0.9800
C16 H16B 0.9800
C16 H16C 0.9800
C17 H17A 0.9800
C17 H17B 0.9800
C17 H17C 0.9800
C18 H18A 0.9800
C18 H18B 0.9800
C18 H18C 0.9800
C19 C20 1.523(3)
C19 C21 1.534(3)
C19 C22 1.524(3)
C20 H20A 0.9800
C20 H20B 0.9800
C20 H20C 0.9800
C21 H21A 0.9800
C21 H21B 0.9800
C21 H21C 0.9800
C22 H22A 0.9800
C22 H22B 0.9800
C22 H22C 0.9800
C23 C24 1.531(3)
C23 C25 1.528(3)
C23 C26 1.538(3)
C24 H24A 0.9800
C24 H24B 0.9800
C24 H24C 0.9800
C25 H25A 0.9800
C25 H25B 0.9800
C25 H25C 0.9800
C26 H26A 0.9800
C26 H26B 0.9800
C26 H26C 0.9800
P1A F1A 1.588(5)
P1A F2A 1.597(5)
P1A F3A 1.596(5)
P1A F4A 1.593(4)
P1A F5A 1.598(5)
P1A F6A 1.603(5)
P1B F1B 1.594(7)
P1B F2B 1.597(7)
P1B F3B 1.580(7)
P1B F4B 1.573(7)
P1B F5B 1.571(7)
P1B F6B 1.580(7)
P1C F1C 1.590(7)
P1C F2C 1.600(7)
P1C F3C 1.586(7)
P1C F4C 1.577(7)
P1C F5C 1.587(7)
P1C F6C 1.586(7)

loop_
_geom_torsion_atom_site_label_1
_geom_torsion_atom_site_label_2
_geom_torsion_atom_site_label_3
_geom_torsion_atom_site_label_4
_geom_torsion
Co1 C1 C2 C3 57.31(12)
Co1 C1 C2 C11 -132.36(18)
Co1 C1 C5 C4 -58.78(12)
Co1 C1 C5 C15 127.74(18)
Co1 C2 C3 C4 59.74(12)
Co1 C2 C11 C12 157.63(17)
Co1 C2 C11 C13 -84.5(2)
Co1 C2 C11 C14 39.9(3)
Co1 C3 C4 C5 60.56(12)
Co1 C4 C5 C1 59.82(12)
Co1 C4 C5 C15 -126.80(18)
Co1 C5 C15 C16 -175.01(15)
Co1 C5 C15 C17 -56.0(2)
Co1 C5 C15 C18 66.9(2)
Co1 C6 C7 C8 57.54(12)
Co1 C6 C7 C19 -131.60(18)
Co1 C6 C10 C9 -58.38(12)
Co1 C6 C10 C23 129.02(19)
Co1 C7 C8 C9 59.21(12)
Co1 C7 C19 C20 49.5(2)
Co1 C7 C19 C21 168.56(15)
Co1 C7 C19 C22 -74.3(2)
Co1 C8 C9 C10 60.98(13)
Co1 C9 C10 C6 59.74(12)
Co1 C9 C10 C23 -127.64(19)
Co1 C10 C23 C24 -54.7(3)
Co1 C10 C23 C25 69.0(2)
Co1 C10 C23 C26 -173.00(17)
C1 C2 C3 Co1 -58.19(12)
C1 C2 C3 C4 1.6(2)
C1 C2 C11 C12 -105.1(2)
C1 C2 C11 C13 12.8(3)
C1 C2 C11 C14 137.12(19)
C1 C5 C15 C16 90.4(2)
C1 C5 C15 C17 -150.56(18)
C1 C5 C15 C18 -27.7(2)
C2 C1 C5 Co1 59.97(12)
C2 C1 C5 C4 1.2(2)
C2 C1 C5 C15 -172.29(16)
C2 C3 C4 Co1 -61.41(12)
C2 C3 C4 C5 -0.9(2)
C3 C2 C11 C12 63.4(2)
C3 C2 C11 C13 -178.67(17)
C3 C2 C11 C14 -54.3(2)
C3 C4 C5 Co1 -60.02(12)
C3 C4 C5 C1 -0.2(2)
C3 C4 C5 C15 173.18(17)
C4 C5 C15 C16 -81.8(2)
C4 C5 C15 C17 37.3(3)
C4 C5 C15 C18 160.15(18)
C5 C1 C2 Co1 -59.00(12)
C5 C1 C2 C3 -1.7(2)
C5 C1 C2 C11 168.63(16)
C6 C7 C8 Co1 -58.36(12)
C6 C7 C8 C9 0.85(19)
C6 C7 C19 C20 146.35(18)
C6 C7 C19 C21 -94.6(2)
C6 C7 C19 C22 22.6(2)
C6 C10 C23 C24 -150.9(2)
C6 C10 C23 C25 -27.2(3)
C6 C10 C23 C26 90.8(2)
C7 C6 C10 Co1 59.64(13)
C7 C6 C10 C9 1.3(2)
C7 C6 C10 C23 -171.34(17)
C7 C8 C9 Co1 -61.06(12)
C7 C8 C9 C10 -0.1(2)
C8 C7 C19 C20 -44.5(2)
C8 C7 C19 C21 74.5(2)
C8 C7 C19 C22 -168.29(17)
C8 C9 C10 Co1 -60.46(12)
C8 C9 C10 C6 -0.7(2)
C8 C9 C10 C23 171.90(17)
C9 C10 C23 C24 38.0(3)
C9 C10 C23 C25 161.70(19)
C9 C10 C23 C26 -80.3(2)
C10 C6 C7 Co1 -58.85(13)
C10 C6 C7 C8 -1.3(2)
C10 C6 C7 C19 169.55(16)
C11 C2 C3 Co1 131.40(18)
C11 C2 C3 C4 -168.86(17)
C19 C7 C8 Co1 130.70(17)
C19 C7 C8 C9 -170.09(16)
